data_2241229
loop_
_publ_author_name
'Noor, Shabana'
'Kumar, Sarvendra'
'Sabir, Suhail'
'Seidel, R\"udiger W.'
'Goddard, Richard'

_publ_section_title
;
 Crystal structure of
 {2-[({2-[(2-aminoethyl)amino]ethyl}imino)methyl]-6-hydroxyphenolato-\k^4^<i>N</i>,<i>N</i>',<i>N</i>'',<i>O</i>^1^}(nitrato-\k<i>O</i>)copper(II)
 ethanol 0.25-solvate
;
_journal_issue 11
_journal_name_full 'Acta Crystallographica Section E'
_journal_page_first m205
_journal_page_last m206
_journal_paper_doi 10.1107/S205698901501960X
_journal_volume 71
_journal_year 2015
_chemical_formula_iupac '[Cu (C11 H16 N3 O2) (N O3)], 0.25C2 H6 O1'
_chemical_formula_moiety 'C11 H16 Cu N4 O5, 0.25C2 H6 O1'
_chemical_formula_sum 'C11.5 H17.5 Cu N4 O5.25'
_chemical_formula_weight 359.33
_chemical_name_systematic
;{2-[({2-[(2-Aminoethyl)amino]ethyl}imino)methyl]-6-hydroxyphenolato-\k^4^<i>N</i>,<i>N</i>',<i>N</i>'',<i>O</i>^1^}(nitrato-\k<i>O</i>)]copper(II)
ethanol 0.25-solvate
;
_space_group_crystal_system monoclinic
_space_group_IT_number 14
_space_group_name_Hall '-P 2yn'
_space_group_name_H-M_alt 'P 1 21/n 1'
_symmetry_space_group_name_Hall '-P 2yn'
_symmetry_space_group_name_H-M 'P 1 21/n 1'
_atom_sites_solution_hydrogens geom
_audit_creation_method SHELXL-2014/7
_cell_angle_alpha 90
_cell_angle_beta 98.921(3)
_cell_angle_gamma 90
_cell_formula_units_Z 8
_cell_length_a 11.952(2)
_cell_length_b 12.129(2)
_cell_length_c 19.590(4)
_cell_measurement_reflns_used 10834
_cell_measurement_temperature 100(2)
_cell_measurement_theta_max 0.879
_cell_measurement_theta_min 0.805
_cell_volume 2805.5(9)
_computing_cell_refinement
;
SAINT (Bruker, 2013)
;
_computing_data_collection
;
SMART (Bruker, 2013)
;
_computing_data_reduction
;
SAINT (Bruker, 2013)
;
_computing_molecular_graphics
;
DIAMOND (Brandenburg, & Berndt, 1999) and
Mercury (Macrae et al., 2008)
;
_computing_publication_material
;
enCIFer (Allen <i>et al.</i>,  2004)
;
_computing_structure_refinement
;
SHELXL2014 (Sheldrick, 2015)
;
_computing_structure_solution
;
SHELXS2013 (Sheldrick, 2008)
;
_diffrn_ambient_temperature 100(2)
_diffrn_measured_fraction_theta_full 0.998
_diffrn_measured_fraction_theta_max 0.960
_diffrn_measurement_device_type 'Bruker AXS KappaCCD'
_diffrn_measurement_method 'phi and omega scans'
_diffrn_radiation_type MoK\a
_diffrn_radiation_wavelength 0.71073
_diffrn_reflns_av_R_equivalents 0.0586
_diffrn_reflns_limit_h_max 20
_diffrn_reflns_limit_h_min -20
_diffrn_reflns_limit_k_max 20
_diffrn_reflns_limit_k_min -20
_diffrn_reflns_limit_l_max 33
_diffrn_reflns_limit_l_min -33
_diffrn_reflns_number 106043
_diffrn_reflns_theta_full 25.242
_diffrn_reflns_theta_max 37.436
_diffrn_reflns_theta_min 3.017
_exptl_absorpt_coefficient_mu 1.589
_exptl_absorpt_correction_T_max 0.879
_exptl_absorpt_correction_T_min 0.805
_exptl_absorpt_correction_type multi-scan
_exptl_absorpt_process_details
;
(SADABS; Bruker, 2013)
;
_exptl_crystal_colour green
_exptl_crystal_density_diffrn 1.701
_exptl_crystal_density_method 'not measured'
_exptl_crystal_description prism
_exptl_crystal_F_000 1484
_exptl_crystal_size_max 0.164
_exptl_crystal_size_mid 0.114
_exptl_crystal_size_min 0.081
_refine_diff_density_max 1.059
_refine_diff_density_min -1.152
_refine_ls_extinction_method none
_refine_ls_goodness_of_fit_ref 1.069
_refine_ls_hydrogen_treatment constr
_refine_ls_matrix_type full
_refine_ls_number_parameters 406
_refine_ls_number_reflns 14120
_refine_ls_number_restraints 29
_refine_ls_restrained_S_all 1.068
_refine_ls_R_factor_all 0.0662
_refine_ls_R_factor_gt 0.0441
_refine_ls_shift/su_max 0.001
_refine_ls_shift/su_mean 0.000
_refine_ls_structure_factor_coef Fsqd
_refine_ls_weighting_details 'w=1/[\s^2^(Fo^2^)+(0.0392P)^2^+3.8944P] where P=(Fo^2^+2Fc^2^)/3'
_refine_ls_weighting_scheme calc
_refine_ls_wR_factor_gt 0.1032
_refine_ls_wR_factor_ref 0.1115
_reflns_number_gt 10834
_reflns_number_total 14120
_reflns_threshold_expression 'I > 2\s(I)'
_cod_data_source_file gw2154sup1.cif
_cod_data_source_block I
_cod_original_formula_sum 'C11.50 H17.50 Cu N4 O5.25'
_cod_database_code 2241229
_cod_database_fobs_code 2241229
_shelx_space_group_comment
;
The symmetry employed for this shelxl refinement is uniquely defined
by the following loop, which should always be used as a source of
symmetry information in preference to the above space-group names.
They are only intended as comments.
;
_shelx_estimated_absorpt_t_min 0.781
_shelx_estimated_absorpt_t_max 0.882

loop_
_space_group_symop_operation_xyz
'x, y, z'
'-x+1/2, y+1/2, -z+1/2'
'-x, -y, -z'
'x-1/2, -y-1/2, z-1/2'

loop_
_atom_site_type_symbol
_atom_site_label
_atom_site_fract_x
_atom_site_fract_y
_atom_site_fract_z
_atom_site_U_iso_or_equiv
_atom_site_adp_type
_atom_site_calc_flag
_atom_site_occupancy
_atom_site_disorder_assembly
_atom_site_disorder_group
Cu Cu1 0.56242(2) 0.22501(2) 0.31990(2) 0.01125(4) Uani d 1 . .
O O1 0.67530(10) 0.33955(10) 0.32549(6) 0.0133(2) Uani d 1 . .
O O2 0.79704(11) 0.52715(11) 0.31545(7) 0.0178(2) Uani d 1 . .
H H2 0.7585 0.4893 0.2844 0.027 Uiso calc 1 . .
O O3 0.41682(13) 0.35390(12) 0.31382(9) 0.0280(3) Uani d 1 . .
O O4 0.27794(16) 0.43188(14) 0.35387(11) 0.0373(4) Uani d 1 . .
O O5 0.30557(12) 0.25521(12) 0.36722(8) 0.0217(3) Uani d 1 . .
N N1 0.59587(12) 0.19043(13) 0.41797(7) 0.0149(2) Uani d 1 . .
N N2 0.46006(12) 0.09379(12) 0.31626(8) 0.0140(2) Uani d 1 . .
H H2A 0.3833 0.1202 0.3231 0.017 Uiso calc 1 . .
N N3 0.53736(12) 0.21467(12) 0.21599(8) 0.0135(2) Uani d 1 . .
H H3A 0.5207 0.2823 0.1971 0.016 Uiso calc 1 . .
H H3B 0.6010 0.1892 0.2011 0.016 Uiso calc 1 . .
N N4 0.33393(13) 0.34802(13) 0.34611(8) 0.0166(3) Uani d 1 . .
C C1 0.72842(13) 0.38286(14) 0.38339(8) 0.0124(2) Uani d 1 . .
C C2 0.79243(14) 0.48064(14) 0.37829(9) 0.0139(3) Uani d 1 . .
C C3 0.85100(15) 0.53096(15) 0.43647(9) 0.0183(3) Uani d 1 . .
H H3 0.8931 0.5962 0.4316 0.022 Uiso calc 1 . .
C C4 0.84897(17) 0.48710(18) 0.50225(10) 0.0222(4) Uani d 1 . .
H H4 0.8896 0.5221 0.5419 0.027 Uiso calc 1 . .
C C5 0.78789(17) 0.39301(18) 0.50912(9) 0.0207(3) Uani d 1 . .
H H5 0.7868 0.3630 0.5538 0.025 Uiso calc 1 . .
C C6 0.72649(14) 0.34007(15) 0.45065(9) 0.0152(3) Uani d 1 . .
C C7 0.66276(15) 0.24331(16) 0.46398(9) 0.0174(3) Uani d 1 . .
H H7 0.6711 0.2171 0.5102 0.021 Uiso calc 1 . .
C C8 0.53173(16) 0.09540(16) 0.43800(10) 0.0188(3) Uani d 1 . .
H H8A 0.4611 0.1207 0.4537 0.023 Uiso calc 1 . .
H H8B 0.5775 0.0546 0.4763 0.023 Uiso calc 1 . .
C C9 0.50393(15) 0.02128(14) 0.37510(10) 0.0179(3) Uani d 1 . .
H H9A 0.5727 -0.0180 0.3659 0.021 Uiso calc 1 . .
H H9B 0.4462 -0.0340 0.3827 0.021 Uiso calc 1 . .
C C10 0.44999(16) 0.04397(15) 0.24709(10) 0.0186(3) Uani d 1 . .
H H10A 0.3816 -0.0030 0.2382 0.022 Uiso calc 1 . .
H H10B 0.5171 -0.0023 0.2435 0.022 Uiso calc 1 . .
C C11 0.44169(15) 0.13761(15) 0.19500(9) 0.0179(3) Uani d 1 . .
H H11A 0.4453 0.1080 0.1483 0.022 Uiso calc 1 . .
H H11B 0.3687 0.1768 0.1937 0.022 Uiso calc 1 . .
Cu Cu2 0.53711(2) 0.58282(2) 0.19038(2) 0.01359(5) Uani d 1 . .
O O6 0.66003(10) 0.47838(11) 0.19655(6) 0.0144(2) Uani d 1 . .
O O7 0.78265(11) 0.28994(11) 0.21571(7) 0.0164(2) Uani d 1 . .
H H7A 0.7543 0.3288 0.2442 0.025 Uiso calc 1 . .
O O8 0.42326(11) 0.42812(12) 0.14803(8) 0.0209(3) Uani d 1 . .
O O9 0.25873(13) 0.34741(13) 0.13124(9) 0.0269(3) Uani d 1 . .
O O10 0.27202(12) 0.51948(13) 0.16051(9) 0.0273(3) Uani d 1 . .
N N5 0.56098(12) 0.63534(12) 0.09942(8) 0.0154(2) Uani d 1 . .
N N6 0.43573(13) 0.71478(13) 0.18807(8) 0.0164(3) Uani d 1 . .
H H6 0.3579 0.6929 0.1659 0.020 Uiso calc 1 . .
N N7 0.51519(14) 0.56904(13) 0.28940(8) 0.0182(3) Uani d 1 . .
H H7B 0.4958 0.4986 0.2984 0.022 Uiso calc 1 . .
H H7C 0.5808 0.5858 0.3177 0.022 Uiso calc 1 . .
N N8 0.31697(13) 0.43119(12) 0.14697(8) 0.0152(2) Uani d 1 . .
C C12 0.69497(13) 0.43548(13) 0.14185(8) 0.0125(3) Uani d 1 . .
C C13 0.75845(13) 0.33588(14) 0.15149(9) 0.0136(3) Uani d 1 . .
C C14 0.79762(15) 0.28423(14) 0.09677(9) 0.0165(3) Uani d 1 . .
H H14 0.8388 0.2172 0.1044 0.020 Uiso calc 1 . .
C C15 0.77738(16) 0.32950(16) 0.03034(9) 0.0193(3) Uani d 1 . .
H H15 0.8043 0.2934 -0.0070 0.023 Uiso calc 1 . .
C C16 0.71802(16) 0.42696(16) 0.01954(9) 0.0191(3) Uani d 1 . .
H H16 0.7056 0.4586 -0.0254 0.023 Uiso calc 1 . .
C C17 0.67533(15) 0.48069(14) 0.07403(9) 0.0154(3) Uani d 1 . .
C C18 0.61363(15) 0.58271(15) 0.05751(9) 0.0164(3) Uani d 1 . .
H H18 0.6122 0.6125 0.0125 0.020 Uiso calc 1 . .
C C19 0.50038(15) 0.73849(15) 0.07816(10) 0.0179(3) Uani d 1 . .
H H19A 0.4275 0.7223 0.0484 0.021 Uiso calc 1 . .
H H19B 0.5464 0.7854 0.0519 0.021 Uiso calc 1 . .
C C20 0.47980(16) 0.79697(15) 0.14363(10) 0.0197(3) Uani d 1 . .
H H20A 0.5514 0.8290 0.1677 0.024 Uiso calc 1 . .
H H20B 0.4243 0.8573 0.1322 0.024 Uiso calc 1 . .
C C21 0.43072(17) 0.74907(15) 0.25968(10) 0.0195(3) Uani d 1 . .
H H21A 0.3632 0.7958 0.2612 0.023 Uiso calc 1 . .
H H21B 0.4991 0.7922 0.2782 0.023 Uiso calc 1 . .
C C22 0.42422(17) 0.64578(16) 0.30250(10) 0.0200(3) Uani d 1 . .
H H22A 0.4339 0.6650 0.3522 0.024 Uiso calc 1 . .
H H22B 0.3493 0.6103 0.2897 0.024 Uiso calc 1 . .
O O11 0.5614(5) 0.6050(5) 0.4859(4) 0.075(2) Uani d 0.5 A -1
H H11 0.5313 0.6421 0.5144 0.113 Uiso calc 0.5 A -1
C C23 0.4943(5) 0.5153(5) 0.4647(3) 0.0330(10) Uani d 0.5 A -1
H H23A 0.5303 0.4739 0.4303 0.040 Uiso calc 0.5 A -1
H H23B 0.4205 0.5428 0.4408 0.040 Uiso calc 0.5 A -1
C C24 0.4721(6) 0.4375(5) 0.5187(3) 0.0381(12) Uani d 0.5 A -1
H H24A 0.4237 0.3775 0.4976 0.057 Uiso calc 0.5 A -1
H H24B 0.5439 0.4071 0.5419 0.057 Uiso calc 0.5 A -1
H H24C 0.4338 0.4761 0.5524 0.057 Uiso calc 0.5 A -1

loop_
_atom_site_aniso_label
_atom_site_aniso_U_11
_atom_site_aniso_U_22
_atom_site_aniso_U_33
_atom_site_aniso_U_12
_atom_site_aniso_U_13
_atom_site_aniso_U_23
Cu1 0.01251(8) 0.00876(8) 0.01241(8) -0.00203(6) 0.00167(6) 0.00106(6)
O1 0.0144(5) 0.0132(5) 0.0120(5) -0.0049(4) 0.0007(4) 0.0001(4)
O2 0.0200(6) 0.0154(6) 0.0166(5) -0.0066(5) -0.0012(4) 0.0027(4)
O3 0.0268(7) 0.0157(6) 0.0470(9) 0.0056(5) 0.0229(7) 0.0088(6)
O4 0.0363(9) 0.0180(7) 0.0643(12) 0.0118(6) 0.0285(9) 0.0078(7)
O5 0.0204(6) 0.0168(6) 0.0290(7) -0.0020(5) 0.0071(5) 0.0048(5)
N1 0.0159(6) 0.0139(6) 0.0152(6) -0.0031(5) 0.0030(5) 0.0033(5)
N2 0.0130(5) 0.0095(5) 0.0195(6) 0.0006(4) 0.0023(5) 0.0017(5)
N3 0.0130(5) 0.0102(5) 0.0171(6) -0.0010(4) 0.0014(4) 0.0004(4)
N4 0.0158(6) 0.0142(6) 0.0199(7) 0.0020(5) 0.0035(5) 0.0018(5)
C1 0.0117(6) 0.0120(6) 0.0130(6) -0.0007(5) 0.0004(5) -0.0010(5)
C2 0.0132(6) 0.0112(6) 0.0166(7) -0.0008(5) 0.0008(5) -0.0002(5)
C3 0.0184(7) 0.0157(7) 0.0197(7) -0.0034(6) -0.0005(6) -0.0035(6)
C4 0.0240(8) 0.0250(9) 0.0164(7) -0.0059(7) -0.0005(6) -0.0069(6)
C5 0.0233(8) 0.0256(9) 0.0125(7) -0.0042(7) 0.0000(6) -0.0030(6)
C6 0.0158(7) 0.0168(7) 0.0129(6) -0.0008(6) 0.0015(5) 0.0005(5)
C7 0.0180(7) 0.0207(8) 0.0133(7) -0.0008(6) 0.0021(5) 0.0038(6)
C8 0.0178(7) 0.0185(8) 0.0204(8) -0.0027(6) 0.0041(6) 0.0083(6)
C9 0.0149(7) 0.0115(7) 0.0269(8) -0.0010(5) 0.0025(6) 0.0065(6)
C10 0.0190(7) 0.0114(7) 0.0252(8) -0.0034(6) 0.0027(6) -0.0025(6)
C11 0.0174(7) 0.0158(7) 0.0191(7) -0.0033(6) -0.0021(6) -0.0022(6)
Cu2 0.01411(9) 0.01017(9) 0.01689(9) 0.00239(7) 0.00369(7) 0.00333(7)
O6 0.0146(5) 0.0151(5) 0.0137(5) 0.0041(4) 0.0029(4) 0.0019(4)
O7 0.0183(5) 0.0145(5) 0.0168(5) 0.0039(4) 0.0042(4) 0.0036(4)
O8 0.0142(5) 0.0161(6) 0.0325(7) 0.0015(4) 0.0041(5) 0.0020(5)
O9 0.0239(7) 0.0171(6) 0.0378(8) -0.0061(5) -0.0012(6) -0.0051(6)
O10 0.0179(6) 0.0173(6) 0.0474(9) 0.0026(5) 0.0076(6) -0.0077(6)
N5 0.0148(6) 0.0118(6) 0.0190(6) 0.0004(5) 0.0007(5) 0.0042(5)
N6 0.0143(6) 0.0132(6) 0.0219(7) 0.0009(5) 0.0033(5) 0.0036(5)
N7 0.0238(7) 0.0117(6) 0.0195(7) 0.0028(5) 0.0044(5) 0.0010(5)
N8 0.0158(6) 0.0139(6) 0.0153(6) -0.0009(5) 0.0002(5) 0.0014(5)
C12 0.0121(6) 0.0111(6) 0.0144(6) -0.0006(5) 0.0024(5) 0.0006(5)
C13 0.0124(6) 0.0113(6) 0.0170(7) -0.0010(5) 0.0023(5) 0.0005(5)
C14 0.0176(7) 0.0123(7) 0.0201(7) 0.0003(5) 0.0042(6) -0.0018(5)
C15 0.0225(8) 0.0190(8) 0.0170(7) -0.0019(6) 0.0047(6) -0.0031(6)
C16 0.0241(8) 0.0186(8) 0.0148(7) -0.0013(6) 0.0036(6) 0.0003(6)
C17 0.0169(7) 0.0135(7) 0.0158(7) -0.0010(5) 0.0024(5) 0.0014(5)
C18 0.0180(7) 0.0148(7) 0.0155(7) 0.0003(6) 0.0002(5) 0.0041(5)
C19 0.0176(7) 0.0141(7) 0.0211(8) 0.0025(6) 0.0006(6) 0.0060(6)
C20 0.0204(8) 0.0116(7) 0.0270(9) 0.0017(6) 0.0039(6) 0.0052(6)
C21 0.0221(8) 0.0119(7) 0.0250(8) 0.0022(6) 0.0054(6) -0.0001(6)
C22 0.0229(8) 0.0151(7) 0.0239(8) 0.0032(6) 0.0094(6) 0.0020(6)
O11 0.073(4) 0.051(3) 0.091(4) -0.036(3) -0.019(3) 0.022(3)
C23 0.032(2) 0.040(3) 0.027(2) 0.004(2) 0.0071(18) 0.0094(19)
C24 0.043(3) 0.029(3) 0.044(3) -0.003(2) 0.009(3) 0.001(2)

loop_
_atom_type_symbol
_atom_type_description
_atom_type_scat_dispersion_real
_atom_type_scat_dispersion_imag
_atom_type_scat_source
C C 0.0033 0.0016 'International Tables Vol C Tables 4.2.6.8 and 6.1.1.4'
H H 0.0000 0.0000 'International Tables Vol C Tables 4.2.6.8 and 6.1.1.4'
N N 0.0061 0.0033 'International Tables Vol C Tables 4.2.6.8 and 6.1.1.4'
O O 0.0106 0.0060 'International Tables Vol C Tables 4.2.6.8 and 6.1.1.4'
Cu Cu 0.3201 1.2651 'International Tables Vol C Tables 4.2.6.8 and 6.1.1.4'

loop_
_geom_angle_atom_site_label_1
_geom_angle_atom_site_label_2
_geom_angle_atom_site_label_3
_geom_angle
O1 Cu1 N1 93.69(6)
O1 Cu1 N2 173.40(6)
N1 Cu1 N2 83.95(6)
O1 Cu1 N3 95.47(5)
N1 Cu1 N3 163.61(6)
N2 Cu1 N3 85.43(6)
O1 Cu1 O3 91.72(6)
N1 Cu1 O3 103.45(6)
N2 Cu1 O3 94.83(6)
N3 Cu1 O3 89.85(6)
C1 O1 Cu1 125.08(10)
C2 O2 H2 109.5
N4 O3 Cu1 125.24(12)
C7 N1 C8 119.95(15)
C7 N1 Cu1 126.66(12)
C8 N1 Cu1 113.35(11)
C10 N2 C9 116.22(14)
C10 N2 Cu1 108.75(11)
C9 N2 Cu1 107.70(10)
C10 N2 H2A 108.0
C9 N2 H2A 108.0
Cu1 N2 H2A 108.0
C11 N3 Cu1 107.84(11)
C11 N3 H3A 110.1
Cu1 N3 H3A 110.1
C11 N3 H3B 110.1
Cu1 N3 H3B 110.1
H3A N3 H3B 108.5
O4 N4 O3 119.83(16)
O4 N4 O5 120.90(16)
O3 N4 O5 119.17(15)
O1 C1 C6 125.26(15)
O1 C1 C2 117.61(14)
C6 C1 C2 117.13(14)
O2 C2 C3 118.38(15)
O2 C2 C1 120.37(14)
C3 C2 C1 121.24(16)
C2 C3 C4 120.84(17)
C2 C3 H3 119.6
C4 C3 H3 119.6
C5 C4 C3 119.50(17)
C5 C4 H4 120.3
C3 C4 H4 120.3
C4 C5 C6 120.99(17)
C4 C5 H5 119.5
C6 C5 H5 119.5
C5 C6 C1 120.29(16)
C5 C6 C7 116.37(16)
C1 C6 C7 123.34(15)
N1 C7 C6 124.67(16)
N1 C7 H7 117.7
C6 C7 H7 117.7
N1 C8 C9 107.75(14)
N1 C8 H8A 110.2
C9 C8 H8A 110.2
N1 C8 H8B 110.2
C9 C8 H8B 110.2
H8A C8 H8B 108.5
N2 C9 C8 106.64(14)
N2 C9 H9A 110.4
C8 C9 H9A 110.4
N2 C9 H9B 110.4
C8 C9 H9B 110.4
H9A C9 H9B 108.6
N2 C10 C11 107.39(14)
N2 C10 H10A 110.2
C11 C10 H10A 110.2
N2 C10 H10B 110.2
C11 C10 H10B 110.2
H10A C10 H10B 108.5
N3 C11 C10 108.50(14)
N3 C11 H11A 110.0
C10 C11 H11A 110.0
N3 C11 H11B 110.0
C10 C11 H11B 110.0
H11A C11 H11B 108.4
O6 Cu2 N5 93.08(6)
O6 Cu2 N6 167.90(6)
N5 Cu2 N6 83.82(6)
O6 Cu2 N7 95.58(6)
N5 Cu2 N7 165.70(6)
N6 Cu2 N7 85.36(6)
O6 Cu2 O8 83.87(5)
N5 Cu2 O8 95.46(6)
N6 Cu2 O8 108.03(6)
N7 Cu2 O8 96.76(6)
C12 O6 Cu2 122.90(11)
C13 O7 H7A 109.5
N8 O8 Cu2 119.86(11)
C18 N5 C19 120.75(15)
C18 N5 Cu2 125.32(12)
C19 N5 Cu2 113.56(12)
C21 N6 C20 116.27(15)
C21 N6 Cu2 108.52(11)
C20 N6 Cu2 106.46(11)
C21 N6 H6 108.5
C20 N6 H6 108.5
Cu2 N6 H6 108.5
C22 N7 Cu2 108.93(12)
C22 N7 H7B 109.9
Cu2 N7 H7B 109.9
C22 N7 H7C 109.9
Cu2 N7 H7C 109.9
H7B N7 H7C 108.3
O9 N8 O10 120.82(16)
O9 N8 O8 120.08(16)
O10 N8 O8 119.09(15)
O6 C12 C17 125.50(15)
O6 C12 C13 117.21(14)
C17 C12 C13 117.29(15)
O7 C13 C14 118.69(15)
O7 C13 C12 120.07(15)
C14 C13 C12 121.23(15)
C13 C14 C15 120.82(16)
C13 C14 H14 119.6
C15 C14 H14 119.6
C16 C15 C14 119.37(17)
C16 C15 H15 120.3
C14 C15 H15 120.3
C15 C16 C17 121.17(17)
C15 C16 H16 119.4
C17 C16 H16 119.4
C16 C17 C12 120.10(16)
C16 C17 C18 117.12(16)
C12 C17 C18 122.78(16)
N5 C18 C17 124.45(16)
N5 C18 H18 117.8
C17 C18 H18 117.8
N5 C19 C20 107.15(14)
N5 C19 H19A 110.3
C20 C19 H19A 110.3
N5 C19 H19B 110.3
C20 C19 H19B 110.3
H19A C19 H19B 108.5
N6 C20 C19 107.61(15)
N6 C20 H20A 110.2
C19 C20 H20A 110.2
N6 C20 H20B 110.2
C19 C20 H20B 110.2
H20A C20 H20B 108.5
N6 C21 C22 107.86(15)
N6 C21 H21A 110.1
C22 C21 H21A 110.1
N6 C21 H21B 110.1
C22 C21 H21B 110.1
H21A C21 H21B 108.4
N7 C22 C21 108.72(15)
N7 C22 H22A 109.9
C21 C22 H22A 109.9
N7 C22 H22B 109.9
C21 C22 H22B 109.9
H22A C22 H22B 108.3
C23 O11 H11 109.5
O11 C23 C24 116.9(6)
O11 C23 H23A 108.1
C24 C23 H23A 108.1
O11 C23 H23B 108.1
C24 C23 H23B 108.1
H23A C23 H23B 107.3
C23 C24 H24A 109.5
C23 C24 H24B 109.5
H24A C24 H24B 109.5
C23 C24 H24C 109.5
H24A C24 H24C 109.5
H24B C24 H24C 109.5

loop_
_geom_bond_atom_site_label_1
_geom_bond_atom_site_label_2
_geom_bond_distance
Cu1 O1 1.9278(12)
Cu1 N1 1.9465(15)
Cu1 N2 2.0020(15)
Cu1 N3 2.0150(15)
Cu1 O3 2.3286(15)
O1 C1 1.3200(19)
O2 C2 1.363(2)
O2 H2 0.8400
O3 N4 1.257(2)
O4 N4 1.240(2)
O5 N4 1.264(2)
N1 C7 1.280(2)
N1 C8 1.471(2)
N2 C10 1.472(2)
N2 C9 1.480(2)
N2 H2A 1.0000
N3 C11 1.485(2)
N3 H3A 0.9100
N3 H3B 0.9100
C1 C6 1.420(2)
C1 C2 1.423(2)
C2 C3 1.383(2)
C3 C4 1.398(3)
C3 H3 0.9500
C4 C5 1.373(3)
C4 H4 0.9500
C5 C6 1.415(2)
C5 H5 0.9500
C6 C7 1.445(3)
C7 H7 0.9500
C8 C9 1.520(3)
C8 H8A 0.9900
C8 H8B 0.9900
C9 H9A 0.9900
C9 H9B 0.9900
C10 C11 1.520(3)
C10 H10A 0.9900
C10 H10B 0.9900
C11 H11A 0.9900
C11 H11B 0.9900
Cu2 O6 1.9295(12)
Cu2 N5 1.9545(15)
Cu2 N6 2.0037(15)
Cu2 N7 2.0043(16)
Cu2 O8 2.3896(15)
O6 C12 1.316(2)
O7 C13 1.365(2)
O7 H7A 0.8400
O8 N8 1.268(2)
O9 N8 1.243(2)
O10 N8 1.245(2)
N5 C18 1.280(2)
N5 C19 1.473(2)
N6 C21 1.473(3)
N6 C20 1.473(2)
N6 H6 1.0000
N7 C22 1.483(2)
N7 H7B 0.9100
N7 H7C 0.9100
C12 C17 1.423(2)
C12 C13 1.423(2)
C13 C14 1.384(2)
C14 C15 1.399(3)
C14 H14 0.9500
C15 C16 1.378(3)
C15 H15 0.9500
C16 C17 1.412(3)
C16 H16 0.9500
C17 C18 1.451(2)
C18 H18 0.9500
C19 C20 1.519(3)
C19 H19A 0.9900
C19 H19B 0.9900
C20 H20A 0.9900
C20 H20B 0.9900
C21 C22 1.516(3)
C21 H21A 0.9900
C21 H21B 0.9900
C22 H22A 0.9900
C22 H22B 0.9900
O11 C23 1.377(8)
O11 H11 0.8400
C23 C24 1.471(8)
C23 H23A 0.9900
C23 H23B 0.9900
C24 H24A 0.9800
C24 H24B 0.9800
C24 H24C 0.9800

loop_
_geom_hbond_atom_site_label_D
_geom_hbond_atom_site_label_H
_geom_hbond_atom_site_label_A
_geom_hbond_site_symmetry_A
_geom_hbond_distance_DH
_geom_hbond_distance_HA
_geom_hbond_distance_DA
_geom_hbond_angle_DHA
O2 H2 O1 . 0.84 2.28 2.7243(18) 113.6
O2 H2 O6 . 0.84 1.93 2.6969(18) 150.7
N2 H2A O5 . 1.00 2.13 2.968(2) 140.1
N2 H2A O10 2_545 1.00 2.29 3.017(2) 129.0
N3 H3A O8 . 0.91 2.25 3.126(2) 161.7
N3 H3B O2 2_645 0.91 2.36 3.138(2) 143.2
N3 H3B O7 . 0.91 2.47 3.071(2) 124.0
O7 H7A O1 . 0.84 1.98 2.7365(18) 149.7
O7 H7A O6 . 0.84 2.26 2.7096(18) 113.7
N6 H6 O5 2 1.00 2.10 2.960(2) 142.8
N6 H6 O10 . 1.00 2.34 3.067(2) 129.1
N7 H7B O3 . 0.91 2.04 2.932(2) 167.4
